data_4315303
loop_
_publ_author_name
'Simon M. Humphrey'
'Richard A. Mole'
'Richard I. Thompson'
'Paul T. Wood'

_publ_section_title
;
 Mixed Alkali Metal/Transition Metal Coordination Polymers with the
 Mellitic Acid Hexaanion: 2-Dimensional Hexagonal Magnetic Nets
;
_journal_name_full 'Inorganic Chemistry'
_journal_page_first 3441
_journal_page_last 3448
_journal_paper_doi 10.1021/ic902527e
_journal_volume 49
_journal_year 2010
_chemical_formula_moiety 'C12 H4 K2 Mn2 O14'
_chemical_formula_sum 'C12 H4 K2 Mn2 O14'
_chemical_formula_weight 560.23
_chemical_name_systematic
; 
 ? 
;
_space_group_IT_number 14
_symmetry_cell_setting monoclinic
_symmetry_space_group_name_Hall '-P 2yn'
_symmetry_space_group_name_H-M 'P 1 21/n 1'
_atom_sites_solution_hydrogens geom
_atom_sites_solution_primary direct
_atom_sites_solution_secondary difmap
_audit_creation_method SHELXL-97
_cell_angle_alpha 90.00
_cell_angle_beta 116.1167(17)
_cell_angle_gamma 90.00
_cell_formula_units_Z 2
_cell_length_a 8.4840(2)
_cell_length_b 11.0614(3)
_cell_length_c 9.1046(2)
_cell_measurement_reflns_used 8.4840
_cell_measurement_temperature 180(2)
_cell_measurement_theta_max 9.1046
_cell_measurement_theta_min 11.0614
_cell_volume 767.18(3)
_computing_cell_refinement 'HKL Scalepack (Otwinowski & Minor 1997)'
_computing_data_reduction
;
 HKL Denzo and Scalepack (Otwinowski & Minor 1997)
;
_computing_publication_material 'SHELXL-97 (Sheldrick 1997)'
_computing_structure_refinement 'SHELXL-97 (Sheldrick 1997)'
_computing_structure_solution 'SIR-92 (Altomare et al. 1994)'
_diffrn_ambient_temperature 180(2)
_diffrn_measured_fraction_theta_full 0.995
_diffrn_measured_fraction_theta_max 0.995
_diffrn_measurement_device_type 'Nonius Kappa CCD'
_diffrn_measurement_method 'Thin slice \w and \f scans'
_diffrn_radiation_source 'fine-focus sealed tube'
_diffrn_radiation_type MoK\a
_diffrn_radiation_wavelength 0.71073
_diffrn_reflns_av_R_equivalents 0.0428
_diffrn_reflns_av_sigmaI/netI 0.0546
_diffrn_reflns_limit_h_max 9
_diffrn_reflns_limit_h_min -10
_diffrn_reflns_limit_k_max 14
_diffrn_reflns_limit_k_min -12
_diffrn_reflns_limit_l_max 11
_diffrn_reflns_limit_l_min -10
_diffrn_reflns_number 4607
_diffrn_reflns_theta_full 27.08
_diffrn_reflns_theta_max 27.08
_diffrn_reflns_theta_min 3.68
_exptl_absorpt_coefficient_mu 2.277
_exptl_absorpt_correction_T_max 0.886
_exptl_absorpt_correction_T_min 0.817
_exptl_absorpt_correction_type multi-scan
_exptl_absorpt_process_details
;
multi-scan from symmetry-related measurements 
 Sortav (Blessing 1995)
;
_exptl_crystal_colour colorless
_exptl_crystal_density_diffrn 2.425
_exptl_crystal_density_method 'not measured'
_exptl_crystal_description 'square plate'
_exptl_crystal_F_000 552
_exptl_crystal_size_max 0.12
_exptl_crystal_size_mid 0.07
_exptl_crystal_size_min 0.05
_refine_diff_density_max 0.438
_refine_diff_density_min -0.450
_refine_diff_density_rms 0.104
_refine_ls_extinction_method none
_refine_ls_goodness_of_fit_ref 1.031
_refine_ls_hydrogen_treatment mixed
_refine_ls_matrix_type full
_refine_ls_number_parameters 144
_refine_ls_number_reflns 1679
_refine_ls_number_restraints 0
_refine_ls_restrained_S_all 1.031
_refine_ls_R_factor_all 0.0498
_refine_ls_R_factor_gt 0.0332
_refine_ls_shift/su_max 0.000
_refine_ls_shift/su_mean 0.000
_refine_ls_structure_factor_coef Fsqd
_refine_ls_weighting_details 'calc w=1/[\s^2^(Fo^2^)+(0.0305P)^2^+0.2023P] where P=(Fo^2^+2Fc^2^)/3'
_refine_ls_weighting_scheme calc
_refine_ls_wR_factor_gt 0.0704
_refine_ls_wR_factor_ref 0.0760
_reflns_number_gt 1325
_reflns_number_total 1679
_reflns_threshold_expression >2sigma(I)
_cod_data_source_file ic902527e_si_002_1.cif
_cod_data_source_block pw0330
_cod_database_code 4315303

loop_
_publ_contact_author
'Dr. Simon M. Humphrey'
'Dr. Paul T. Wood'

loop_
_publ_contact_author_email
smh@cm.utexas.edu
ptw22@cam.ac.uk

loop_
_symmetry_equiv_pos_as_xyz
'x, y, z'
'-x+1/2, y+1/2, -z+1/2'
'-x, -y, -z'
'x-1/2, -y-1/2, z-1/2'

loop_
_atom_site_label
_atom_site_type_symbol
_atom_site_fract_x
_atom_site_fract_y
_atom_site_fract_z
_atom_site_U_iso_or_equiv
_atom_site_adp_type
_atom_site_occupancy
_atom_site_symmetry_multiplicity
_atom_site_calc_flag
_atom_site_refinement_flags
_atom_site_disorder_assembly
_atom_site_disorder_group
Mn1 Mn -0.22844(5) 0.40188(4) 0.18544(5) 0.01125(14) Uani 1 1 d . . .
K1 K -0.01499(9) 0.33137(6) 0.87654(8) 0.0259(2) Uani 1 1 d . . .
O6 O -0.0435(2) 0.56131(19) 0.7269(2) 0.0185(5) Uani 1 1 d . . .
O5 O -0.1791(3) 0.70722(19) 0.8014(2) 0.0186(5) Uani 1 1 d . . .
O4 O -0.2578(3) 0.73306(17) 0.4244(2) 0.0148(4) Uani 1 1 d . . .
O3 O -0.2276(3) 0.58031(18) 0.2799(2) 0.0192(5) Uani 1 1 d . . .
O2 O -0.7335(2) 0.52282(18) 0.0530(2) 0.0150(4) Uani 1 1 d . . .
O1 O -0.5075(2) 0.39729(17) 0.1125(2) 0.0151(4) Uani 1 1 d . . .
O7 O -0.1618(3) 0.3206(3) 0.4363(3) 0.0241(5) Uani 1 1 d . . .
H7B H -0.104(6) 0.376(4) 0.496(6) 0.057(15) Uiso 1 1 d . . .
H7A H -0.113(5) 0.256(4) 0.458(5) 0.043(13) Uiso 1 1 d . . .
C3 C -0.3492(3) 0.5614(2) 0.6025(3) 0.0101(6) Uani 1 1 d . . .
C2 C -0.3930(3) 0.5519(2) 0.4361(3) 0.0106(6) Uani 1 1 d . . .
C1 C -0.5427(3) 0.4886(2) 0.3334(3) 0.0110(6) Uani 1 1 d . . .
C6 C -0.1774(4) 0.6191(3) 0.7198(3) 0.0127(6) Uani 1 1 d . . .
C5 C -0.2844(3) 0.6258(3) 0.3740(3) 0.0118(6) Uani 1 1 d . . .
C4 C -0.5976(3) 0.4700(2) 0.1512(3) 0.0111(6) Uani 1 1 d . . .

loop_
_atom_site_aniso_label
_atom_site_aniso_U_11
_atom_site_aniso_U_22
_atom_site_aniso_U_33
_atom_site_aniso_U_23
_atom_site_aniso_U_13
_atom_site_aniso_U_12
Mn1 0.0092(2) 0.0126(2) 0.0114(2) -0.00049(17) 0.00409(17) 0.00001(18)
K1 0.0269(4) 0.0213(4) 0.0220(4) 0.0009(3) 0.0041(3) -0.0048(3)
O6 0.0091(10) 0.0233(12) 0.0207(10) 0.0032(9) 0.0043(9) 0.0003(9)
O5 0.0183(12) 0.0197(11) 0.0159(10) -0.0050(9) 0.0058(9) -0.0067(9)
O4 0.0211(11) 0.0088(10) 0.0162(10) -0.0004(8) 0.0098(9) -0.0020(8)
O3 0.0273(12) 0.0153(11) 0.0255(11) -0.0051(9) 0.0212(10) -0.0038(9)
O2 0.0132(11) 0.0189(11) 0.0125(9) 0.0040(8) 0.0051(8) 0.0033(9)
O1 0.0094(10) 0.0190(11) 0.0162(10) -0.0036(8) 0.0049(8) 0.0000(9)
O7 0.0257(14) 0.0248(14) 0.0199(12) 0.0064(11) 0.0081(11) 0.0046(12)
C3 0.0076(14) 0.0112(14) 0.0110(12) -0.0003(11) 0.0036(11) 0.0009(11)
C2 0.0078(14) 0.0105(14) 0.0129(13) 0.0026(11) 0.0040(11) 0.0034(11)
C1 0.0084(14) 0.0099(14) 0.0139(13) 0.0017(11) 0.0042(11) 0.0039(11)
C6 0.0119(14) 0.0166(16) 0.0107(12) 0.0049(12) 0.0059(11) -0.0017(11)
C5 0.0086(14) 0.0149(15) 0.0079(12) 0.0016(11) -0.0001(11) -0.0009(11)
C4 0.0119(15) 0.0103(14) 0.0132(13) -0.0019(11) 0.0073(12) -0.0066(11)

loop_
_atom_type_symbol
_atom_type_description
_atom_type_scat_dispersion_real
_atom_type_scat_dispersion_imag
_atom_type_scat_source
C C 0.0033 0.0016 'International Tables Vol C Tables 4.2.6.8 and 6.1.1.4'
O O 0.0106 0.0060 'International Tables Vol C Tables 4.2.6.8 and 6.1.1.4'
Mn Mn 0.3368 0.7283 'International Tables Vol C Tables 4.2.6.8 and 6.1.1.4'
K K 0.2009 0.2494 'International Tables Vol C Tables 4.2.6.8 and 6.1.1.4'
H H 0.0000 0.0000 'International Tables Vol C Tables 4.2.6.8 and 6.1.1.4'

loop_
_geom_angle_atom_site_label_1
_geom_angle_atom_site_label_2
_geom_angle_atom_site_label_3
_geom_angle
_geom_angle_site_symmetry_1
_geom_angle_site_symmetry_3
_geom_angle_publ_flag
O4 Mn1 O6 99.97(8) 2_445 3_566 ?
O4 Mn1 O3 175.63(8) 2_445 . ?
O6 Mn1 O3 82.05(8) 3_566 . ?
O4 Mn1 O1 90.53(7) 2_445 . ?
O6 Mn1 O1 169.47(8) 3_566 . ?
O3 Mn1 O1 87.41(7) . . ?
O4 Mn1 O2 85.06(7) 2_445 3_465 ?
O6 Mn1 O2 87.80(7) 3_566 3_465 ?
O3 Mn1 O2 91.17(7) . 3_465 ?
O1 Mn1 O2 92.33(7) . 3_465 ?
O4 Mn1 O7 93.65(9) 2_445 . ?
O6 Mn1 O7 87.12(8) 3_566 . ?
O3 Mn1 O7 90.32(9) . . ?
O1 Mn1 O7 93.06(8) . . ?
O2 Mn1 O7 174.46(8) 3_465 . ?
O4 Mn1 K1 122.87(5) 2_445 3_566 ?
O6 Mn1 K1 48.10(6) 3_566 3_566 ?
O3 Mn1 K1 55.82(5) . 3_566 ?
O1 Mn1 K1 124.68(6) . 3_566 ?
O2 Mn1 K1 54.09(5) 3_465 3_566 ?
O7 Mn1 K1 123.06(7) . 3_566 ?
O4 Mn1 K1 56.18(5) 2_445 1_554 ?
O6 Mn1 K1 63.39(5) 3_566 1_554 ?
O3 Mn1 K1 122.16(5) . 1_554 ?
O1 Mn1 K1 123.29(5) . 1_554 ?
O2 Mn1 K1 45.98(5) 3_465 1_554 ?
O7 Mn1 K1 129.19(7) . 1_554 ?
K1 Mn1 K1 66.727(18) 3_566 1_554 ?
O5 K1 O5 121.98(5) 3_567 2_446 ?
O5 K1 O6 123.08(7) 3_567 . ?
O5 K1 O6 107.79(6) 2_446 . ?
O5 K1 O2 90.23(6) 3_567 3_466 ?
O5 K1 O2 79.42(6) 2_446 3_466 ?
O6 K1 O2 72.51(5) . 3_466 ?
O5 K1 O2 64.94(6) 3_567 1_656 ?
O5 K1 O2 166.09(6) 2_446 1_656 ?
O6 K1 O2 61.02(5) . 1_656 ?
O2 K1 O2 88.82(5) 3_466 1_656 ?
O5 K1 O3 109.62(6) 3_567 3_566 ?
O5 K1 O3 121.82(6) 2_446 3_566 ?
O6 K1 O3 55.76(5) . 3_566 ?
O2 K1 O3 127.53(6) 3_466 3_566 ?
O2 K1 O3 60.41(5) 1_656 3_566 ?
O5 K1 C3 81.51(6) 3_567 2_446 ?
O5 K1 C3 45.98(6) 2_446 2_446 ?
O6 K1 C3 153.61(7) . 2_446 ?
O2 K1 C3 100.41(6) 3_466 2_446 ?
O2 K1 C3 145.30(6) 1_656 2_446 ?
O3 K1 C3 129.58(6) 3_566 2_446 ?
O5 K1 O7 70.14(6) 3_567 4_666 ?
O5 K1 O7 113.60(7) 2_446 4_666 ?
O6 K1 O7 114.72(7) . 4_666 ?
O2 K1 O7 160.04(6) 3_466 4_666 ?
O2 K1 O7 79.76(6) 1_656 4_666 ?
O3 K1 O7 59.85(6) 3_566 4_666 ?
C3 K1 O7 80.77(7) 2_446 4_666 ?
O5 K1 C6 102.00(7) 3_567 2_446 ?
O5 K1 C6 20.65(6) 2_446 2_446 ?
O6 K1 C6 127.82(7) . 2_446 ?
O2 K1 C6 83.40(6) 3_466 2_446 ?
O2 K1 C6 164.86(6) 1_656 2_446 ?
O3 K1 C6 134.15(6) 3_566 2_446 ?
C3 K1 C6 26.68(7) 2_446 2_446 ?
O7 K1 C6 103.67(7) 4_666 2_446 ?
O5 K1 C6 19.99(6) 3_567 3_567 ?
O5 K1 C6 127.39(6) 2_446 3_567 ?
O6 K1 C6 106.09(7) . 3_567 ?
O2 K1 C6 73.87(6) 3_466 3_567 ?
O2 K1 C6 54.55(6) 1_656 3_567 ?
O3 K1 C6 110.39(6) 3_566 3_567 ?
C3 K1 C6 95.77(7) 2_446 3_567 ?
O7 K1 C6 86.17(6) 4_666 3_567 ?
C6 K1 C6 110.59(7) 2_446 3_567 ?
O5 K1 O4 65.26(6) 3_567 2_446 ?
O5 K1 O4 62.51(5) 2_446 2_446 ?
O6 K1 O4 126.91(5) . 2_446 ?
O2 K1 O4 54.52(5) 3_466 2_446 ?
O2 K1 O4 116.17(5) 1_656 2_446 ?
O3 K1 O4 174.86(6) 3_566 2_446 ?
C3 K1 O4 50.59(5) 2_446 2_446 ?
O7 K1 O4 116.51(6) 4_666 2_446 ?
C6 K1 O4 48.96(5) 2_446 2_446 ?
C6 K1 O4 65.04(6) 3_567 2_446 ?
O5 K1 C6 121.95(7) 3_567 . ?
O5 K1 C6 96.52(6) 2_446 . ?
O6 K1 C6 19.90(6) . . ?
O2 K1 C6 53.37(6) 3_466 . ?
O2 K1 C6 70.28(6) 1_656 . ?
O3 K1 C6 75.58(6) 3_566 . ?
C3 K1 C6 140.72(7) 2_446 . ?
O7 K1 C6 134.52(7) 4_666 . ?
C6 K1 C6 114.23(3) 2_446 . ?
C6 K1 C6 102.26(6) 3_567 . ?
O4 K1 C6 107.30(6) 2_446 . ?
C6 O6 Mn1 135.81(19) . 3_566 ?
C6 O6 K1 110.91(16) . . ?
Mn1 O6 K1 98.18(7) 3_566 . ?
C6 O5 K1 111.61(17) . 3_567 ?
C6 O5 K1 107.43(17) . 2_456 ?
K1 O5 K1 133.49(8) 3_567 2_456 ?
C5 O4 Mn1 134.71(17) . 2_455 ?
C5 O4 K1 116.76(16) . 2_456 ?
Mn1 O4 K1 92.55(6) 2_455 2_456 ?
C5 O3 Mn1 134.75(18) . . ?
C5 O3 K1 135.30(17) . 3_566 ?
Mn1 O3 K1 89.52(6) . 3_566 ?
C4 O2 Mn1 124.63(16) . 3_465 ?
C4 O2 K1 128.69(15) . 3_466 ?
Mn1 O2 K1 101.53(7) 3_465 3_466 ?
C4 O2 K1 108.19(16) . 1_454 ?
Mn1 O2 K1 90.13(6) 3_465 1_454 ?
K1 O2 K1 91.18(5) 3_466 1_454 ?
C4 O1 Mn1 128.04(17) . . ?
Mn1 O7 K1 103.36(9) . 4_565 ?
Mn1 O7 H7B 101(3) . . ?
K1 O7 H7B 136(3) 4_565 . ?
Mn1 O7 H7A 118(3) . . ?
K1 O7 H7A 85(3) 4_565 . ?
H7B O7 H7A 114(4) . . ?
C2 C3 C1 120.9(2) . 3_466 ?
C2 C3 C6 120.6(2) . . ?
C1 C3 C6 118.4(2) 3_466 . ?
C2 C3 K1 101.64(17) . 2_456 ?
C1 C3 K1 91.40(16) 3_466 2_456 ?
C6 C3 K1 80.06(15) . 2_456 ?
C1 C2 C3 119.7(2) . . ?
C1 C2 C5 123.1(2) . . ?
C3 C2 C5 116.7(2) . . ?
C2 C1 C3 119.4(2) . 3_466 ?
C2 C1 C4 123.4(2) . . ?
C3 C1 C4 117.2(2) 3_466 . ?
O5 C6 O6 127.7(3) . . ?
O5 C6 C3 119.6(2) . . ?
O6 C6 C3 112.5(2) . . ?
O5 C6 K1 51.92(14) . 2_456 ?
O6 C6 K1 160.23(18) . 2_456 ?
C3 C6 K1 73.26(14) . 2_456 ?
O5 C6 K1 48.40(13) . 3_567 ?
O6 C6 K1 91.90(16) . 3_567 ?
C3 C6 K1 134.01(16) . 3_567 ?
K1 C6 K1 96.92(7) 2_456 3_567 ?
O5 C6 K1 125.43(17) . . ?
O6 C6 K1 49.19(13) . . ?
C3 C6 K1 89.35(16) . . ?
K1 C6 K1 150.25(8) 2_456 . ?
K1 C6 K1 77.74(6) 3_567 . ?
O4 C5 O3 124.4(2) . . ?
O4 C5 C2 114.4(2) . . ?
O3 C5 C2 121.1(2) . . ?
O2 C4 O1 125.4(2) . . ?
O2 C4 C1 117.3(2) . . ?
O1 C4 C1 117.2(2) . . ?

loop_
_geom_bond_atom_site_label_1
_geom_bond_atom_site_label_2
_geom_bond_distance
_geom_bond_site_symmetry_2
_geom_bond_publ_flag
Mn1 O4 2.0972(19) 2_445 ?
Mn1 O6 2.1221(19) 3_566 ?
Mn1 O3 2.152(2) . ?
Mn1 O1 2.1599(18) . ?
Mn1 O2 2.2122(17) 3_465 ?
Mn1 O7 2.282(2) . ?
Mn1 K1 3.7837(8) 3_566 ?
Mn1 K1 4.0351(8) 1_554 ?
K1 O5 2.691(2) 3_567 ?
K1 O5 2.747(2) 2_446 ?
K1 O6 2.845(2) . ?
K1 O2 2.961(2) 3_466 ?
K1 O2 3.064(2) 1_656 ?
K1 O3 3.1303(19) 3_566 ?
K1 C3 3.236(3) 2_446 ?
K1 O7 3.266(3) 4_666 ?
K1 C6 3.329(3) 2_446 ?
K1 C6 3.346(3) 3_567 ?
K1 O4 3.3554(18) 2_446 ?
K1 C6 3.512(3) . ?
O6 C6 1.280(3) . ?
O6 Mn1 2.1221(19) 3_566 ?
O5 C6 1.230(3) . ?
O5 K1 2.691(2) 3_567 ?
O5 K1 2.747(2) 2_456 ?
O4 C5 1.257(3) . ?
O4 Mn1 2.0972(19) 2_455 ?
O4 K1 3.3554(18) 2_456 ?
O3 C5 1.257(3) . ?
O3 K1 3.1303(19) 3_566 ?
O2 C4 1.250(3) . ?
O2 Mn1 2.2122(17) 3_465 ?
O2 K1 2.9614(19) 3_466 ?
O2 K1 3.064(2) 1_454 ?
O1 C4 1.262(3) . ?
O7 K1 3.266(3) 4_565 ?
O7 H7B 0.83(5) . ?
O7 H7A 0.80(4) . ?
C3 C2 1.396(4) . ?
C3 C1 1.399(4) 3_466 ?
C3 C6 1.517(4) . ?
C3 K1 3.236(3) 2_456 ?
C2 C1 1.391(4) . ?
C2 C5 1.515(4) . ?
C1 C3 1.399(4) 3_466 ?
C1 C4 1.526(3) . ?
C6 K1 3.329(3) 2_456 ?
C6 K1 3.346(3) 3_567 ?
